data_7220523
loop_
_publ_author_name
'Hu, Fei-Long'
'Wang, Shu-Long'
'Abrahams, Brendan F.'
'Lang, Jian-Ping'

_publ_section_title
;
 Observance of a large conformational change associated with the rotation
 of the naphthyl groups during the photodimerization of criss-cross
 aligned C&#xE001;C bonds within a 2D coordination polymer
;
_journal_issue 26
_journal_name_full CrystEngComm
_journal_page_first 4903
_journal_paper_doi 10.1039/C5CE00594A
_journal_volume 17
_journal_year 2015
_chemical_formula_sum 'C66.25 H45.25 N2.25 O10 Zn2'
_chemical_formula_weight 1163.58
_chemical_name_systematic
; 
 ? 
;
_space_group_IT_number 14
_symmetry_cell_setting monoclinic
_symmetry_space_group_name_Hall '-P 2ybc'
_symmetry_space_group_name_H-M 'P 1 21/c 1'
_atom_sites_solution_hydrogens geom
_atom_sites_solution_primary direct
_atom_sites_solution_secondary difmap
_audit_block_doi 10.5517/cc12pdfl
_audit_creation_method SHELXL-97
_audit_update_record
;
2015-05-10 deposited with the CCDC.
2015-05-12 downloaded from the CCDC.
;
_cell_angle_alpha 90.00
_cell_angle_beta 117.685(3)
_cell_angle_gamma 90.00
_cell_formula_units_Z 4
_cell_length_a 14.7573(7)
_cell_length_b 24.3576(7)
_cell_length_c 17.9206(10)
_cell_measurement_reflns_used 6935
_cell_measurement_temperature 293(2)
_cell_measurement_theta_max 23.7140
_cell_measurement_theta_min 3.4000
_cell_volume 5704.1(5)
_computing_cell_refinement 'Bruker SMART'
_computing_data_collection 'Bruker SMART'
_computing_data_reduction 'Bruker SHELXTL'
_computing_molecular_graphics 'Bruker SHELXTL'
_computing_publication_material 'Bruker SHELXTL'
_computing_structure_refinement 'SHELXL-97 (Sheldrick, 1997)'
_computing_structure_solution 'SHELXS-97 (Sheldrick, 1990)'
_diffrn_ambient_temperature 293(2)
_diffrn_measured_fraction_theta_full 0.997
_diffrn_measured_fraction_theta_max 0.997
_diffrn_measurement_device_type 'CCD area detector'
_diffrn_measurement_method 'phi and omega scans'
_diffrn_radiation_monochromator graphite
_diffrn_radiation_source 'fine-focus sealed tube'
_diffrn_radiation_type MoK\a
_diffrn_radiation_wavelength 0.71073
_diffrn_reflns_av_R_equivalents 0.0588
_diffrn_reflns_av_sigmaI/netI 0.0813
_diffrn_reflns_limit_h_max 17
_diffrn_reflns_limit_h_min -17
_diffrn_reflns_limit_k_max 28
_diffrn_reflns_limit_k_min -28
_diffrn_reflns_limit_l_max 21
_diffrn_reflns_limit_l_min -21
_diffrn_reflns_number 36311
_diffrn_reflns_theta_full 25.01
_diffrn_reflns_theta_max 25.01
_diffrn_reflns_theta_min 2.82
_exptl_absorpt_coefficient_mu 0.903
_exptl_absorpt_correction_T_max 0.8400
_exptl_absorpt_correction_T_min 0.8261
_exptl_absorpt_correction_type multi-scan
_exptl_absorpt_process_details sadabs
_exptl_crystal_colour yellow
_exptl_crystal_density_diffrn 1.355
_exptl_crystal_density_method 'not measured'
_exptl_crystal_description rodlike
_exptl_crystal_F_000 2394
_exptl_crystal_size_max 0.22
_exptl_crystal_size_mid 0.21
_exptl_crystal_size_min 0.20
_platon_squeeze_details
;

The uncoordinated N-donor ligands were highly disordered and could not be 
modeled properly, thus the SQUEEZE routine of PLATON was applied 
to remove the contributions to the scattering from the ligand 
molecules. The reported refinements are of the guest-free structures 
using the *.hkp files produced via the SQUEEZE routine.  
These ligand molecules (one quarter of 4-npy) were directly included in the final 
molecular formula based on the elemental analysis and SQUEEZE analyses.
;
_refine_diff_density_max 0.947
_refine_diff_density_min -0.349
_refine_diff_density_rms 0.086
_refine_ls_extinction_method none
_refine_ls_goodness_of_fit_ref 1.027
_refine_ls_hydrogen_treatment constr
_refine_ls_matrix_type full
_refine_ls_number_parameters 685
_refine_ls_number_reflns 10037
_refine_ls_number_restraints 0
_refine_ls_restrained_S_all 1.027
_refine_ls_R_factor_all 0.1221
_refine_ls_R_factor_gt 0.0762
_refine_ls_shift/su_max 0.000
_refine_ls_shift/su_mean 0.000
_refine_ls_structure_factor_coef Fsqd
_refine_ls_weighting_details 'calc w=1/[\s^2^(Fo^2^)+(0.1132P)^2^+0.0000P] where P=(Fo^2^+2Fc^2^)/3'
_refine_ls_weighting_scheme calc
_refine_ls_wR_factor_gt 0.1942
_refine_ls_wR_factor_ref 0.2237
_reflns_number_gt 5982
_reflns_number_total 10037
_reflns_threshold_expression >2sigma(I)
_cod_data_source_file c5ce00594a2.cif
_cod_data_source_block 3a
_cod_depositor_comments
;
The following automatic conversions were performed:

'_symmetry_cell_setting' value 'Monoclinic' changed to 'monoclinic'
according to
/usr/data/users/saulius/crontab/automatic-downloads/rss-feeds/RSC/lib/dictionaries/cif_core.dic
dictionary named 'cif_core.dic' version 2.4.2 from 2011-04-26.

Automatic conversion script
Id: cif_fix_values 3271 2015-04-21 07:52:19Z andrius 

 Adding full bibliography for 7220519--7220523.cif.
;
_cod_original_cell_volume 5704.1(4)
_cod_original_sg_symbol_H-M P21/c
_cod_database_code 7220523

loop_
_symmetry_equiv_pos_as_xyz
'x, y, z'
'-x, y+1/2, -z+1/2'
'-x, -y, -z'
'x, -y-1/2, z-1/2'

loop_
_atom_site_label
_atom_site_type_symbol
_atom_site_fract_x
_atom_site_fract_y
_atom_site_fract_z
_atom_site_U_iso_or_equiv
_atom_site_adp_type
_atom_site_occupancy
_atom_site_symmetry_multiplicity
_atom_site_calc_flag
_atom_site_refinement_flags
Zn1 Zn 0.64382(5) 0.73379(3) 0.61673(3) 0.0471(2) Uani 1 1 d .
Zn2 Zn 0.17923(5) 1.24110(3) 0.66600(3) 0.0479(2) Uani 1 1 d .
N1 N 0.5364(4) 0.70781(19) 0.5007(2) 0.0528(12) Uani 1 1 d .
N2 N -0.0882(3) 0.71812(18) -0.0434(2) 0.0467(11) Uani 1 1 d .
O2 O 0.6232(3) 0.80789(16) 0.6458(2) 0.0553(10) Uani 1 1 d .
O3 O 0.6933(3) 0.82118(16) 0.5630(2) 0.0601(11) Uani 1 1 d .
O4 O 0.6545(3) 1.06846(16) 0.6583(2) 0.0602(10) Uani 1 1 d .
O5 O 1.2439(5) 0.3223(2) 0.6216(3) 0.1007(18) Uani 1 1 d .
O6 O 1.1520(4) 0.31756(19) 0.6886(3) 0.0820(15) Uani 1 1 d .
O7 O 0.8840(3) 0.69924(16) 0.7753(2) 0.0612(10) Uani 1 1 d .
O8 O 0.7758(3) 0.70440(18) 0.6387(2) 0.0672(11) Uani 1 1 d .
O9 O 1.1310(3) 0.57347(16) 0.6183(2) 0.0594(10) Uani 1 1 d .
O10 O 0.3014(3) 1.20020(16) 0.6828(2) 0.0545(10) Uani 1 1 d .
O11 O 0.4087(3) 1.18962(16) 0.8189(2) 0.0562(10) Uani 1 1 d .
C1 C 0.3828(4) 1.1826(2) 0.7424(3) 0.0446(13) Uani 1 1 d .
C2 C 0.4534(4) 1.1509(2) 0.7205(3) 0.0412(12) Uani 1 1 d .
C3 C 0.4227(4) 1.1335(2) 0.6385(3) 0.0548(15) Uani 1 1 d .
H3 H 0.3568 1.1413 0.5968 0.066 Uiso 1 1 calc R
C4 C 0.4876(5) 1.1051(2) 0.6186(3) 0.0571(15) Uani 1 1 d .
H4 H 0.4658 1.0932 0.5635 0.069 Uiso 1 1 calc R
C5 C 0.5857(4) 1.0940(2) 0.6797(3) 0.0500(13) Uani 1 1 d .
C6 C 0.6169(5) 1.1100(3) 0.7604(4) 0.0675(17) Uani 1 1 d .
H6 H 0.6823 1.1012 0.8021 0.081 Uiso 1 1 calc R
C7 C 0.5519(4) 1.1390(2) 0.7802(3) 0.0576(15) Uani 1 1 d .
H7 H 0.5746 1.1510 0.8353 0.069 Uiso 1 1 calc R
C8 C 0.6492(4) 1.0130(2) 0.6444(3) 0.0463(13) Uani 1 1 d .
C9 C 0.5990(5) 0.9773(3) 0.6730(3) 0.0581(15) Uani 1 1 d .
H9 H 0.5633 0.9909 0.7003 0.070 Uiso 1 1 calc R
C10 C 0.6019(4) 0.9212(2) 0.6611(3) 0.0536(14) Uani 1 1 d .
H10 H 0.5678 0.8975 0.6802 0.064 Uiso 1 1 calc R
C11 C 0.6544(4) 0.9005(2) 0.6214(3) 0.0479(13) Uani 1 1 d .
C12 C 0.7056(4) 0.9360(2) 0.5940(3) 0.0506(14) Uani 1 1 d .
H12 H 0.7424 0.9222 0.5677 0.061 Uiso 1 1 calc R
C13 C 0.7024(4) 0.9919(3) 0.6053(3) 0.0542(15) Uani 1 1 d .
H13 H 0.7366 1.0155 0.5862 0.065 Uiso 1 1 calc R
C14 C 0.6583(4) 0.8393(2) 0.6088(3) 0.0491(14) Uani 1 1 d .
C15 C 0.8576(4) 0.6908(2) 0.6985(3) 0.0478(13) Uani 1 1 d .
C16 C 0.9330(4) 0.6609(2) 0.6796(3) 0.0436(12) Uani 1 1 d .
C17 C 0.9089(4) 0.6494(3) 0.5972(3) 0.0637(17) Uani 1 1 d .
H17 H 0.8478 0.6624 0.5541 0.076 Uiso 1 1 calc R
C18 C 0.9729(5) 0.6194(3) 0.5776(3) 0.0616(16) Uani 1 1 d .
H18 H 0.9544 0.6113 0.5216 0.074 Uiso 1 1 calc R
C19 C 1.0643(4) 0.6013(2) 0.6404(3) 0.0524(14) Uani 1 1 d .
C20 C 1.0922(4) 0.6139(2) 0.7236(3) 0.0585(15) Uani 1 1 d .
H20 H 1.1551 0.6026 0.7664 0.070 Uiso 1 1 calc R
C21 C 1.0264(4) 0.6432(2) 0.7418(3) 0.0523(14) Uani 1 1 d .
H21 H 1.0450 0.6514 0.7977 0.063 Uiso 1 1 calc R
C22 C 1.0937(5) 0.4870(3) 0.6635(4) 0.0670(17) Uani 1 1 d .
H22 H 1.0485 0.5029 0.6799 0.080 Uiso 1 1 calc R
C23 C 1.1155(5) 0.4300(3) 0.6734(4) 0.0707(18) Uani 1 1 d .
H23 H 1.0854 0.4083 0.6986 0.085 Uiso 1 1 calc R
C24 C 1.1786(5) 0.4063(3) 0.6473(3) 0.0656(18) Uani 1 1 d .
C25 C 1.2227(5) 0.4381(3) 0.6111(4) 0.0716(19) Uani 1 1 d .
H25 H 1.2641 0.4217 0.5912 0.086 Uiso 1 1 calc R
C26 C 1.2079(5) 0.4943(3) 0.6030(4) 0.0657(17) Uani 1 1 d .
H26 H 1.2416 0.5159 0.5808 0.079 Uiso 1 1 calc R
C27 C 1.1420(4) 0.5174(2) 0.6288(3) 0.0502(14) Uani 1 1 d .
C28 C 1.1941(6) 0.3440(3) 0.6539(4) 0.078(2) Uani 1 1 d .
C29 C 0.4711(5) 0.6682(3) 0.4926(3) 0.0643(17) Uani 1 1 d .
H29 H 0.4846 0.6467 0.5395 0.077 Uiso 1 1 calc R
C30 C 0.3833(5) 0.6568(3) 0.4178(4) 0.078(2) Uani 1 1 d .
H30 H 0.3420 0.6273 0.4151 0.093 Uiso 1 1 calc R
C31 C 0.3579(5) 0.6885(3) 0.3491(3) 0.0602(16) Uani 1 1 d .
C32 C 0.4268(6) 0.7281(3) 0.3548(4) 0.0704(19) Uani 1 1 d .
H32 H 0.4151 0.7490 0.3078 0.084 Uiso 1 1 calc R
C33 C 0.5120(5) 0.7367(3) 0.4288(4) 0.0648(17) Uani 1 1 d .
H33 H 0.5567 0.7641 0.4306 0.078 Uiso 1 1 calc R
C34 C 0.2560(5) 0.6853(3) 0.2706(3) 0.072(2) Uani 1 1 d .
H34 H 0.2622 0.7005 0.2226 0.086 Uiso 1 1 d R
C35 C 0.1550(6) 0.7107(3) 0.2731(4) 0.090(2) Uani 1 1 d .
H35 H 0.1365 0.7474 0.2481 0.108 Uiso 1 1 d R
C36 C 0.0908(5) 0.6661(3) 0.2159(4) 0.083(2) Uani 1 1 d .
H36 H 0.0459 0.6496 0.2365 0.100 Uiso 1 1 d R
C37 C 0.1911(5) 0.6317(3) 0.2437(3) 0.0648(17) Uani 1 1 d .
H37 H 0.2035 0.6127 0.2958 0.078 Uiso 1 1 d R
C48 C 0.0303(5) 0.6833(3) 0.1228(3) 0.0656(17) Uani 1 1 d .
C49 C 0.0724(5) 0.6892(3) 0.0693(4) 0.086(2) Uani 1 1 d .
H49 H 0.1414 0.6817 0.0881 0.103 Uiso 1 1 calc R
C50 C 0.0112(5) 0.7065(3) -0.0135(3) 0.075(2) Uani 1 1 d .
H50 H 0.0407 0.7101 -0.0492 0.090 Uiso 1 1 calc R
C51 C -0.1279(5) 0.7108(3) 0.0096(3) 0.0618(16) Uani 1 1 d .
H51 H -0.1975 0.7172 -0.0107 0.074 Uiso 1 1 calc R
C52 C -0.0729(5) 0.6947(3) 0.0911(3) 0.0622(16) Uani 1 1 d .
H52 H -0.1044 0.6914 0.1254 0.075 Uiso 1 1 calc R
C38 C 0.1618(6) 0.7066(4) 0.3643(4) 0.087(2) Uani 1 1 d .
C39 C 0.1274(7) 0.6662(4) 0.3938(5) 0.100(3) Uani 1 1 d .
H39 H 0.0857 0.6407 0.3541 0.120 Uiso 1 1 calc R
C40 C 0.1451(7) 0.6569(3) 0.4750(5) 0.091(2) Uani 1 1 d .
H40 H 0.1142 0.6273 0.4871 0.109 Uiso 1 1 calc R
C41 C 0.2072(8) 0.6908(5) 0.5372(6) 0.115(3) Uani 1 1 d .
H41 H 0.2233 0.6849 0.5933 0.138 Uiso 1 1 calc R
C42 C 0.2512(6) 0.7414(4) 0.5085(5) 0.092(3) Uani 1 1 d .
C43 C 0.2207(5) 0.7426(3) 0.4243(4) 0.0688(19) Uani 1 1 d .
C44 C 0.2669(7) 0.7948(4) 0.3996(6) 0.109(3) Uani 1 1 d .
H44 H 0.2525 0.8014 0.3441 0.130 Uiso 1 1 calc R
C45 C 0.3279(6) 0.8289(4) 0.4627(5) 0.094(2) Uani 1 1 d .
H45 H 0.3528 0.8608 0.4503 0.112 Uiso 1 1 calc R
C46 C 0.3541(8) 0.8163(4) 0.5472(7) 0.117(3) Uani 1 1 d .
H46 H 0.4004 0.8394 0.5887 0.141 Uiso 1 1 calc R
C47 C 0.3160(8) 0.7717(6) 0.5738(6) 0.137(4) Uani 1 1 d .
H47 H 0.3336 0.7641 0.6297 0.164 Uiso 1 1 calc R
C53 C 0.2078(6) 0.5897(3) 0.1889(4) 0.0763(19) Uani 1 1 d .
C54 C 0.2887(7) 0.5952(4) 0.1711(5) 0.098(2) Uani 1 1 d .
H54 H 0.3303 0.6262 0.1891 0.118 Uiso 1 1 calc R
C58 C 0.1422(9) 0.5440(4) 0.1589(6) 0.122(3) Uani 1 1 d .
C59 C 0.0578(9) 0.5357(5) 0.1785(6) 0.137(4) Uani 1 1 d .
H59 H 0.0465 0.5615 0.2116 0.164 Uiso 1 1 calc R
C57 C 0.1640(14) 0.5011(5) 0.1121(7) 0.173(6) Uani 1 1 d .
C55 C 0.3087(10) 0.5524(5) 0.1239(6) 0.132(4) Uani 1 1 d .
H55 H 0.3638 0.5572 0.1128 0.159 Uiso 1 1 calc R
C56 C 0.2527(13) 0.5067(5) 0.0956(7) 0.163(6) Uani 1 1 d .
H56 H 0.2689 0.4798 0.0670 0.196 Uiso 1 1 calc R
C60 C -0.0074(12) 0.4896(7) 0.1486(9) 0.193(7) Uani 1 1 d .
H60 H -0.0609 0.4846 0.1617 0.232 Uiso 1 1 calc R
C62 C 0.106(3) 0.4513(8) 0.0836(14) 0.347(19) Uani 1 1 d .
H62 H 0.1253 0.4226 0.0597 0.417 Uiso 1 1 calc R
C61 C 0.012(2) 0.4494(9) 0.0956(12) 0.282(13) Uani 1 1 d .
H61 H -0.0356 0.4218 0.0687 0.338 Uiso 1 1 calc R

loop_
_atom_site_aniso_label
_atom_site_aniso_U_11
_atom_site_aniso_U_22
_atom_site_aniso_U_33
_atom_site_aniso_U_23
_atom_site_aniso_U_13
_atom_site_aniso_U_12
Zn1 0.0396(4) 0.0542(4) 0.0399(3) 0.0075(3) 0.0121(3) 0.0057(3)
Zn2 0.0440(4) 0.0484(4) 0.0414(3) 0.0020(3) 0.0116(3) 0.0085(3)
N1 0.059(3) 0.049(3) 0.041(2) 0.005(2) 0.015(2) 0.002(3)
N2 0.039(3) 0.053(3) 0.030(2) 0.0012(19) 0.0015(19) -0.013(2)
O2 0.057(3) 0.052(2) 0.059(2) 0.0023(19) 0.028(2) 0.004(2)
O3 0.063(3) 0.060(3) 0.054(2) -0.0066(19) 0.024(2) 0.005(2)
O4 0.057(3) 0.050(2) 0.081(3) -0.011(2) 0.038(2) 0.002(2)
O5 0.122(5) 0.064(3) 0.090(3) -0.010(3) 0.027(3) 0.020(3)
O6 0.093(4) 0.058(3) 0.062(3) 0.001(2) 0.009(3) -0.002(3)
O7 0.055(3) 0.062(3) 0.062(2) -0.004(2) 0.023(2) 0.006(2)
O8 0.046(2) 0.082(3) 0.067(2) 0.025(2) 0.020(2) 0.023(2)
O9 0.061(3) 0.045(2) 0.079(3) 0.0107(19) 0.038(2) 0.007(2)
O10 0.043(2) 0.064(3) 0.0470(19) -0.0030(18) 0.0130(17) 0.015(2)
O11 0.052(2) 0.069(3) 0.0389(19) -0.0110(17) 0.0137(17) 0.007(2)
C1 0.040(3) 0.042(3) 0.038(3) -0.004(2) 0.007(2) 0.001(3)
C2 0.043(3) 0.039(3) 0.038(3) 0.000(2) 0.016(2) 0.006(2)
C3 0.044(3) 0.055(4) 0.049(3) 0.000(3) 0.009(3) 0.008(3)
C4 0.056(4) 0.060(4) 0.054(3) -0.014(3) 0.025(3) 0.002(3)
C5 0.047(3) 0.043(3) 0.063(3) 0.000(3) 0.028(3) 0.006(3)
C6 0.059(4) 0.082(5) 0.053(3) 0.006(3) 0.019(3) 0.022(4)
C7 0.047(3) 0.071(4) 0.039(3) -0.001(3) 0.007(3) 0.014(3)
C8 0.036(3) 0.047(3) 0.049(3) 0.000(2) 0.013(2) 0.006(3)
C9 0.057(4) 0.065(4) 0.061(3) -0.007(3) 0.035(3) 0.005(3)
C10 0.049(3) 0.058(4) 0.058(3) 0.000(3) 0.029(3) -0.002(3)
C11 0.042(3) 0.051(3) 0.042(3) -0.001(2) 0.012(2) 0.005(3)
C12 0.043(3) 0.065(4) 0.047(3) -0.012(3) 0.023(3) -0.001(3)
C13 0.049(3) 0.068(4) 0.051(3) -0.004(3) 0.027(3) 0.001(3)
C14 0.037(3) 0.065(4) 0.030(2) 0.004(2) 0.003(2) 0.002(3)
C15 0.051(4) 0.041(3) 0.053(3) 0.005(3) 0.025(3) 0.001(3)
C16 0.040(3) 0.037(3) 0.046(3) 0.005(2) 0.014(2) -0.001(2)
C17 0.043(3) 0.091(5) 0.042(3) 0.011(3) 0.007(3) 0.026(3)
C18 0.057(4) 0.073(4) 0.047(3) -0.001(3) 0.017(3) 0.011(3)
C19 0.048(3) 0.040(3) 0.067(4) 0.004(3) 0.026(3) 0.000(3)
C20 0.041(3) 0.068(4) 0.047(3) 0.009(3) 0.004(3) 0.010(3)
C21 0.040(3) 0.065(4) 0.042(3) 0.003(3) 0.011(2) 0.006(3)
C22 0.076(5) 0.049(4) 0.086(4) 0.004(3) 0.045(4) 0.004(3)
C23 0.082(5) 0.061(4) 0.064(4) -0.002(3) 0.029(4) -0.014(4)
C24 0.078(5) 0.058(4) 0.037(3) -0.008(3) 0.006(3) 0.017(4)
C25 0.072(5) 0.070(5) 0.066(4) -0.012(3) 0.026(4) 0.007(4)
C26 0.072(5) 0.057(4) 0.074(4) -0.004(3) 0.038(4) 0.002(4)
C27 0.052(4) 0.047(3) 0.043(3) 0.006(2) 0.015(3) 0.002(3)
C28 0.082(6) 0.062(5) 0.044(4) -0.011(3) -0.010(3) 0.006(4)
C29 0.066(4) 0.070(4) 0.042(3) 0.015(3) 0.012(3) -0.002(4)
C30 0.078(5) 0.071(4) 0.057(4) 0.012(3) 0.008(3) -0.016(4)
C31 0.068(4) 0.063(4) 0.047(3) 0.001(3) 0.025(3) 0.003(4)
C32 0.073(5) 0.077(5) 0.055(4) 0.010(3) 0.025(4) 0.004(4)
C33 0.074(5) 0.064(4) 0.062(4) 0.005(3) 0.036(4) -0.005(3)
C34 0.073(5) 0.085(5) 0.042(3) 0.001(3) 0.013(3) -0.007(4)
C35 0.085(6) 0.099(6) 0.055(4) -0.002(4) 0.006(4) 0.030(5)
C36 0.053(4) 0.126(6) 0.052(3) 0.005(4) 0.010(3) -0.004(4)
C37 0.053(4) 0.080(5) 0.046(3) 0.005(3) 0.009(3) -0.004(4)
C48 0.057(4) 0.092(5) 0.041(3) 0.005(3) 0.017(3) -0.007(4)
C49 0.049(4) 0.141(7) 0.057(4) 0.020(4) 0.016(3) -0.011(4)
C50 0.057(4) 0.118(6) 0.043(3) 0.010(3) 0.017(3) -0.015(4)
C51 0.052(4) 0.075(4) 0.051(3) 0.005(3) 0.018(3) 0.003(3)
C52 0.060(4) 0.077(4) 0.050(3) -0.003(3) 0.026(3) -0.002(4)
C38 0.076(5) 0.116(6) 0.066(4) 0.003(4) 0.031(4) 0.010(5)
C39 0.117(7) 0.116(7) 0.092(5) 0.047(5) 0.069(5) 0.023(5)
C40 0.109(7) 0.095(6) 0.069(4) 0.014(4) 0.041(4) -0.015(5)
C41 0.103(7) 0.152(9) 0.110(7) 0.030(7) 0.065(6) 0.036(7)
C42 0.072(5) 0.118(7) 0.063(4) -0.021(4) 0.012(4) 0.027(5)
C43 0.057(4) 0.096(5) 0.049(4) 0.014(3) 0.021(3) 0.023(4)
C44 0.084(6) 0.114(7) 0.121(7) -0.016(6) 0.042(6) -0.003(6)
C45 0.092(6) 0.101(6) 0.098(6) -0.020(5) 0.053(5) -0.006(5)
C46 0.130(9) 0.112(8) 0.140(9) 0.005(6) 0.089(7) 0.013(7)
C47 0.101(8) 0.221(13) 0.070(5) 0.008(7) 0.025(6) 0.061(8)
C53 0.081(5) 0.085(5) 0.068(4) -0.002(4) 0.039(4) -0.015(4)
C54 0.102(6) 0.094(6) 0.113(6) -0.014(5) 0.061(5) -0.007(5)
C58 0.157(10) 0.118(8) 0.108(6) -0.015(6) 0.077(7) -0.045(7)
C59 0.146(10) 0.156(10) 0.113(7) -0.014(6) 0.064(7) -0.066(8)
C57 0.33(2) 0.097(8) 0.142(9) -0.029(7) 0.150(12) -0.049(10)
C55 0.171(11) 0.129(9) 0.132(8) -0.011(7) 0.099(8) 0.026(8)
C56 0.283(19) 0.121(9) 0.121(8) -0.036(7) 0.123(11) -0.037(10)
C60 0.205(15) 0.191(14) 0.187(13) -0.011(11) 0.095(12) -0.112(13)
C62 0.68(5) 0.198(16) 0.31(2) -0.157(16) 0.35(3) -0.28(3)
C61 0.42(4) 0.23(2) 0.178(15) -0.062(14) 0.117(19) -0.19(2)

loop_
_atom_type_symbol
_atom_type_description
_atom_type_scat_dispersion_real
_atom_type_scat_dispersion_imag
_atom_type_scat_source
C C 0.0033 0.0016 'International Tables Vol C Tables 4.2.6.8 and 6.1.1.4'
H H 0.0000 0.0000 'International Tables Vol C Tables 4.2.6.8 and 6.1.1.4'
N N 0.0061 0.0033 'International Tables Vol C Tables 4.2.6.8 and 6.1.1.4'
O O 0.0106 0.0060 'International Tables Vol C Tables 4.2.6.8 and 6.1.1.4'
Zn Zn 0.2839 1.4301 'International Tables Vol C Tables 4.2.6.8 and 6.1.1.4'

loop_
_geom_angle_atom_site_label_1
_geom_angle_atom_site_label_2
_geom_angle_atom_site_label_3
_geom_angle
_geom_angle_site_symmetry_1
_geom_angle_site_symmetry_3
O8 Zn1 O2 123.88(18) . .
O8 Zn1 O11 108.04(17) . 2_646
O2 Zn1 O11 101.33(16) . 2_646
O8 Zn1 N1 108.92(19) . .
O2 Zn1 N1 114.63(17) . .
O11 Zn1 N1 95.50(17) 2_646 .
O8 Zn1 O3 87.05(16) . .
O2 Zn1 O3 55.91(14) . .
O11 Zn1 O3 157.22(15) 2_646 .
N1 Zn1 O3 95.51(15) . .
O8 Zn1 C14 106.10(19) . .
O2 Zn1 C14 28.22(16) . .
O11 Zn1 C14 129.53(18) 2_646 .
N1 Zn1 C14 107.24(16) . .
O3 Zn1 C14 27.70(14) . .
O10 Zn2 O7 106.52(17) . 2_656
O10 Zn2 O6 134.8(2) . 1_465
O7 Zn2 O6 100.6(2) 2_656 1_465
O10 Zn2 N2 97.10(16) . 2
O7 Zn2 N2 101.12(18) 2_656 2
O6 Zn2 N2 112.37(17) 1_465 2
O10 Zn2 O5 89.48(19) . 1_465
O7 Zn2 O5 157.77(18) 2_656 1_465
O6 Zn2 O5 57.5(2) 1_465 1_465
N2 Zn2 O5 91.84(18) 2 1_465
O10 Zn2 C28 114.0(3) . 1_465
O7 Zn2 C28 129.4(3) 2_656 1_465
O6 Zn2 C28 28.8(2) 1_465 1_465
N2 Zn2 C28 102.59(18) 2 1_465
O5 Zn2 C28 28.7(2) 1_465 1_465
C29 N1 C33 114.5(5) . .
C29 N1 Zn1 121.2(3) . .
C33 N1 Zn1 122.9(4) . .
C50 N2 C51 116.6(4) . .
C50 N2 Zn2 122.5(4) . 2_545
C51 N2 Zn2 120.8(4) . 2_545
C14 O2 Zn1 105.5(4) . .
C14 O3 Zn1 76.7(3) . .
C8 O4 C5 120.4(4) . .
C28 O5 Zn2 77.9(5) . 1_645
C28 O6 Zn2 100.9(5) . 1_645
C15 O7 Zn2 132.8(4) . 2_646
C15 O8 Zn1 139.8(4) . .
C27 O9 C19 119.7(4) . .
C1 O10 Zn2 138.9(3) . .
C1 O11 Zn1 135.2(4) . 2_656
O11 C1 O10 124.7(5) . .
O11 C1 C2 117.7(4) . .
O10 C1 C2 117.6(4) . .
C7 C2 C3 117.8(5) . .
C7 C2 C1 121.3(4) . .
C3 C2 C1 120.8(5) . .
C4 C3 C2 120.7(5) . .
C4 C3 H3 119.6 . .
C2 C3 H3 119.6 . .
C3 C4 C5 120.0(5) . .
C3 C4 H4 120.0 . .
C5 C4 H4 120.0 . .
C6 C5 C4 120.2(5) . .
C6 C5 O4 119.5(5) . .
C4 C5 O4 120.2(5) . .
C5 C6 C7 119.6(6) . .
C5 C6 H6 120.2 . .
C7 C6 H6 120.2 . .
C6 C7 C2 121.5(5) . .
C6 C7 H7 119.3 . .
C2 C7 H7 119.3 . .
O4 C8 C13 117.8(5) . .
O4 C8 C9 123.2(5) . .
C13 C8 C9 118.9(5) . .
C10 C9 C8 120.1(5) . .
C10 C9 H9 119.9 . .
C8 C9 H9 119.9 . .
C11 C10 C9 120.6(5) . .
C11 C10 H10 119.7 . .
C9 C10 H10 119.7 . .
C10 C11 C12 119.4(5) . .
C10 C11 C14 120.7(5) . .
C12 C11 C14 119.9(5) . .
C11 C12 C13 120.2(5) . .
C11 C12 H12 119.9 . .
C13 C12 H12 119.9 . .
C8 C13 C12 120.8(6) . .
C8 C13 H13 119.6 . .
C12 C13 H13 119.6 . .
O3 C14 O2 121.9(6) . .
O3 C14 C11 120.6(5) . .
O2 C14 C11 117.6(5) . .
O3 C14 Zn1 75.6(3) . .
O2 C14 Zn1 46.2(3) . .
C11 C14 Zn1 163.8(4) . .
O8 C15 O7 126.0(5) . .
O8 C15 C16 117.8(5) . .
O7 C15 C16 116.2(5) . .
C17 C16 C21 117.7(5) . .
C17 C16 C15 119.6(5) . .
C21 C16 C15 122.7(5) . .
C18 C17 C16 121.4(5) . .
C18 C17 H17 119.3 . .
C16 C17 H17 119.3 . .
C17 C18 C19 119.8(5) . .
C17 C18 H18 120.1 . .
C19 C18 H18 120.1 . .
C18 C19 C20 120.1(6) . .
C18 C19 O9 118.6(5) . .
C20 C19 O9 121.2(5) . .
C21 C20 C19 119.1(5) . .
C21 C20 H20 120.4 . .
C19 C20 H20 120.4 . .
C20 C21 C16 121.8(5) . .
C20 C21 H21 119.1 . .
C16 C21 H21 119.1 . .
C27 C22 C23 117.0(6) . .
C27 C22 H22 121.5 . .
C23 C22 H22 121.5 . .
C24 C23 C22 121.9(6) . .
C24 C23 H23 119.1 . .
C22 C23 H23 119.1 . .
C23 C24 C25 118.8(6) . .
C23 C24 C28 119.9(8) . .
C25 C24 C28 121.1(7) . .
C24 C25 C26 122.0(6) . .
C24 C25 H25 119.0 . .
C26 C25 H25 119.0 . .
C27 C26 C25 118.1(6) . .
C27 C26 H26 121.0 . .
C25 C26 H26 121.0 . .
C22 C27 C26 122.2(6) . .
C22 C27 O9 123.3(5) . .
C26 C27 O9 114.5(5) . .
O6 C28 O5 123.6(7) . .
O6 C28 C24 117.4(8) . .
O5 C28 C24 118.9(8) . .
O6 C28 Zn2 50.3(4) . 1_645
O5 C28 Zn2 73.4(4) . 1_645
C24 C28 Zn2 166.2(7) . 1_645
N1 C29 C30 123.7(5) . .
N1 C29 H29 118.2 . .
C30 C29 H29 118.2 . .
C31 C30 C29 120.3(6) . .
C31 C30 H30 119.9 . .
C29 C30 H30 119.9 . .
C30 C31 C32 116.9(6) . .
C30 C31 C34 123.6(6) . .
C32 C31 C34 119.3(6) . .
C33 C32 C31 120.0(6) . .
C33 C32 H32 120.0 . .
C31 C32 H32 120.0 . .
C32 C33 N1 124.4(6) . .
C32 C33 H33 117.8 . .
N1 C33 H33 117.8 . .
C31 C34 C37 122.4(6) . .
C31 C34 C35 118.8(5) . .
C37 C34 C35 83.7(5) . .
C31 C34 H34 109.8 . .
C37 C34 H34 109.8 . .
C35 C34 H34 109.8 . .
C36 C35 C38 112.0(7) . .
C36 C35 C34 90.1(5) . .
C38 C35 C34 112.3(5) . .
C36 C35 H35 113.4 . .
C38 C35 H35 113.4 . .
C34 C35 H35 113.4 . .
C35 C36 C48 114.1(6) . .
C35 C36 C37 88.1(5) . .
C48 C36 C37 118.4(6) . .
C35 C36 H36 111.4 . .
C48 C36 H36 111.4 . .
C37 C36 H36 111.4 . .
C53 C37 C34 120.4(6) . .
C53 C37 C36 124.7(5) . .
C34 C37 C36 90.3(5) . .
C53 C37 H37 106.5 . .
C34 C37 H37 106.5 . .
C36 C37 H37 106.5 . .
C49 C48 C52 117.5(5) . .
C49 C48 C36 124.3(6) . .
C52 C48 C36 118.2(5) . .
C48 C49 C50 119.7(6) . .
C48 C49 H49 120.2 . .
C50 C49 H49 120.2 . .
N2 C50 C49 122.5(6) . .
N2 C50 H50 118.8 . .
C49 C50 H50 118.8 . .
N2 C51 C52 124.2(6) . .
N2 C51 H51 117.9 . .
C52 C51 H51 117.9 . .
C51 C52 C48 119.6(6) . .
C51 C52 H52 120.2 . .
C48 C52 H52 120.2 . .
C39 C38 C43 112.9(7) . .
C39 C38 C35 127.0(8) . .
C43 C38 C35 119.3(7) . .
C38 C39 C40 128.7(9) . .
C38 C39 H39 115.6 . .
C40 C39 H39 115.6 . .
C41 C40 C39 119.8(8) . .
C41 C40 H40 120.1 . .
C39 C40 H40 120.1 . .
C40 C41 C42 115.6(7) . .
C40 C41 H41 122.2 . .
C42 C41 H41 122.2 . .
C47 C42 C43 133.8(11) . .
C47 C42 C41 112.3(9) . .
C43 C42 C41 113.7(8) . .
C38 C43 C42 129.1(8) . .
C38 C43 C44 119.7(6) . .
C42 C43 C44 111.1(7) . .
C45 C44 C43 117.4(8) . .
C45 C44 H44 121.3 . .
C43 C44 H44 121.3 . .
C44 C45 C46 120.5(9) . .
C44 C45 H45 119.8 . .
C46 C45 H45 119.8 . .
C47 C46 C45 125.3(10) . .
C47 C46 H46 117.3 . .
C45 C46 H46 117.3 . .
C42 C47 C46 111.5(9) . .
C42 C47 H47 124.2 . .
C46 C47 H47 124.2 . .
C54 C53 C58 120.4(8) . .
C54 C53 C37 120.2(7) . .
C58 C53 C37 119.4(7) . .
C53 C54 C55 119.7(9) . .
C53 C54 H54 120.2 . .
C55 C54 H54 120.2 . .
C53 C58 C59 122.1(9) . .
C53 C58 C57 119.1(10) . .
C59 C58 C57 118.7(11) . .
C60 C59 C58 121.7(12) . .
C60 C59 H59 119.1 . .
C58 C59 H59 119.1 . .
C62 C57 C58 123.6(17) . .
C62 C57 C56 116.4(16) . .
C58 C57 C56 120.0(11) . .
C56 C55 C54 124.1(11) . .
C56 C55 H55 118.0 . .
C54 C55 H55 118.0 . .
C55 C56 C57 116.7(11) . .
C55 C56 H56 121.6 . .
C57 C56 H56 121.6 . .
C59 C60 C61 117.8(15) . .
C59 C60 H60 121.1 . .
C61 C60 H60 121.1 . .
C57 C62 C61 114(2) . .
C57 C62 H62 122.8 . .
C61 C62 H62 122.8 . .
C60 C61 C62 122.7(16) . .
C60 C61 H61 118.6 . .
C62 C61 H61 118.6 . .

loop_
_geom_bond_atom_site_label_1
_geom_bond_atom_site_label_2
_geom_bond_distance
_geom_bond_site_symmetry_2
Zn1 O8 1.936(4) .
Zn1 O2 1.941(4) .
Zn1 O11 1.979(4) 2_646
Zn1 N1 2.043(4) .
Zn1 O3 2.578(4) .
Zn1 C14 2.590(6) .
Zn2 O10 1.958(4) .
Zn2 O7 1.983(4) 2_656
Zn2 O6 1.986(5) 1_465
Zn2 N2 2.050(4) 2
Zn2 O5 2.483(6) 1_465
Zn2 C28 2.534(8) 1_465
N1 C29 1.324(7) .
N1 C33 1.361(7) .
N2 C50 1.338(8) .
N2 C51 1.339(7) .
N2 Zn2 2.050(4) 2_545
O2 C14 1.271(6) .
O3 C14 1.237(6) .
O4 C8 1.369(6) .
O4 C5 1.387(6) .
O5 C28 1.244(9) .
O5 Zn2 2.483(6) 1_645
O6 C28 1.243(9) .
O6 Zn2 1.986(5) 1_645
O7 C15 1.259(6) .
O7 Zn2 1.983(4) 2_646
O8 C15 1.230(6) .
O9 C27 1.378(7) .
O9 C19 1.396(7) .
O10 C1 1.255(6) .
O11 C1 1.253(5) .
O11 Zn1 1.979(4) 2_656
C1 C2 1.488(7) .
C2 C7 1.376(7) .
C2 C3 1.387(7) .
C3 C4 1.357(7) .
C3 H3 0.9300 .
C4 C5 1.376(8) .
C4 H4 0.9300 .
C5 C6 1.356(7) .
C6 C7 1.365(8) .
C6 H6 0.9300 .
C7 H7 0.9300 .
C8 C13 1.372(7) .
C8 C9 1.387(8) .
C9 C10 1.385(8) .
C9 H9 0.9300 .
C10 C11 1.368(7) .
C10 H10 0.9300 .
C11 C12 1.380(8) .
C11 C14 1.513(8) .
C12 C13 1.380(8) .
C12 H12 0.9300 .
C13 H13 0.9300 .
C15 C16 1.494(7) .
C16 C17 1.378(7) .
C16 C21 1.379(7) .
C17 C18 1.363(8) .
C17 H17 0.9300 .
C18 C19 1.368(8) .
C18 H18 0.9300 .
C19 C20 1.383(8) .
C20 C21 1.360(8) .
C20 H20 0.9300 .
C21 H21 0.9300 .
C22 C27 1.361(8) .
C22 C23 1.417(9) .
C22 H22 0.9300 .
C23 C24 1.352(9) .
C23 H23 0.9300 .
C24 C25 1.354(9) .
C24 C28 1.531(9) .
C25 C26 1.383(9) .
C25 H25 0.9300 .
C26 C27 1.376(8) .
C26 H26 0.9300 .
C28 Zn2 2.534(8) 1_645
C29 C30 1.392(8) .
C29 H29 0.9300 .
C30 C31 1.350(8) .
C30 H30 0.9300 .
C31 C32 1.370(9) .
C31 C34 1.510(8) .
C32 C33 1.354(9) .
C32 H32 0.9300 .
C33 H33 0.9300 .
C34 C37 1.556(9) .
C34 C35 1.633(10) .
C34 H34 0.9800 .
C35 C36 1.492(10) .
C35 C38 1.594(10) .
C35 H35 0.9800 .
C36 C48 1.541(8) .
C36 C37 1.568(9) .
C36 H36 0.9800 .
C37 C53 1.516(9) .
C37 H37 0.9800 .
C48 C49 1.371(8) .
C48 C52 1.384(8) .
C49 C50 1.397(8) .
C49 H49 0.9300 .
C50 H50 0.9300 .
C51 C52 1.357(8) .
C51 H51 0.9300 .
C52 H52 0.9300 .
C38 C39 1.325(10) .
C38 C43 1.345(10) .
C39 C40 1.374(9) .
C39 H39 0.9300 .
C40 C41 1.348(12) .
C40 H40 0.9300 .
C41 C42 1.585(13) .
C41 H41 0.9300 .
C42 C47 1.337(13) .
C42 C43 1.360(10) .
C43 C44 1.600(12) .
C44 C45 1.354(11) .
C44 H44 0.9300 .
C45 C46 1.411(12) .
C45 H45 0.9300 .
C46 C47 1.405(14) .
C46 H46 0.9300 .
C47 H47 0.9300 .
C53 C54 1.378(10) .
C53 C58 1.408(11) .
C54 C55 1.455(11) .
C54 H54 0.9300 .
C58 C59 1.457(13) .
C58 C57 1.466(14) .
C59 C60 1.413(15) .
C59 H59 0.9300 .
C57 C62 1.435(18) .
C57 C56 1.476(18) .
C55 C56 1.338(14) .
C55 H55 0.9300 .
C56 H56 0.9300 .
C60 C61 1.48(2) .
C60 H60 0.9300 .
C62 C61 1.50(3) .
C62 H62 0.9300 .
C61 H61 0.9300 .

loop_
_platon_squeeze_void_nr
_platon_squeeze_void_average_x
_platon_squeeze_void_average_y
_platon_squeeze_void_average_z
_platon_squeeze_void_volume
_platon_squeeze_void_count_electrons
_platon_squeeze_void_content
1 0.500 0.500 0.500 446 69 ' '
2 0.500 0.000 1.000 446 69 ' '
